data_1508664
loop_
_publ_author_name
'Barcan, Gregg A.'
'Patel, Ashay'
'Houk, K. N.'
'Kwon, Ohyun'

_publ_section_title
;
 A torquoselective 6\p electrocyclization approach to reserpine alkaloids.
;
_journal_issue 21
_journal_name_full 'Organic letters'
_journal_page_first 5388
_journal_page_last 5391
_journal_paper_doi 10.1021/ol302265z
_journal_volume 14
_journal_year 2012
_chemical_formula_moiety 'C25 H29 Br N2 O5'
_chemical_formula_sum 'C25 H29 Br N2 O5'
_chemical_formula_weight 517.41
_chemical_name_systematic
; 
 ? 
;
_space_group_IT_number 14
_symmetry_cell_setting monoclinic
_symmetry_space_group_name_Hall '-P 2ybc'
_symmetry_space_group_name_H-M 'P 1 21/c 1'
_atom_sites_solution_hydrogens geom
_atom_sites_solution_primary direct
_atom_sites_solution_secondary difmap
_audit_creation_method SHELXL-97
_cell_angle_alpha 90.00
_cell_angle_beta 96.813(4)
_cell_angle_gamma 90.00
_cell_formula_units_Z 4
_cell_length_a 15.842(5)
_cell_length_b 6.0050(19)
_cell_length_c 24.945(8)
_cell_measurement_reflns_used 3331
_cell_measurement_temperature 100(2)
_cell_measurement_theta_max 24.79
_cell_measurement_theta_min 3.69
_cell_volume 2356.3(13)
_computing_cell_refinement 'Bruker SAINT'
_computing_data_collection 'Bruker APEX2'
_computing_data_reduction 'Bruker SAINT'
_computing_molecular_graphics 'Bruker SHELXTL'
_computing_publication_material 'Bruker SHELXTL'
_computing_structure_refinement 'SHELXL-97 (Sheldrick, 2008)'
_computing_structure_solution 'SHELXS-97 (Sheldrick, 2008)'
_diffrn_ambient_temperature 100(2)
_diffrn_measured_fraction_theta_full 0.991
_diffrn_measured_fraction_theta_max 0.979
_diffrn_measurement_device_type 'Bruker APEX-II CCD'
_diffrn_measurement_method '\f and \w scans'
_diffrn_radiation_monochromator graphite
_diffrn_radiation_source 'fine-focus sealed tube'
_diffrn_radiation_type MoK\a
_diffrn_radiation_wavelength 0.71073
_diffrn_reflns_av_R_equivalents 0.0749
_diffrn_reflns_av_sigmaI/netI 0.0621
_diffrn_reflns_limit_h_max 21
_diffrn_reflns_limit_h_min -20
_diffrn_reflns_limit_k_max 8
_diffrn_reflns_limit_k_min -8
_diffrn_reflns_limit_l_max 34
_diffrn_reflns_limit_l_min -34
_diffrn_reflns_number 30828
_diffrn_reflns_theta_full 27.50
_diffrn_reflns_theta_max 29.50
_diffrn_reflns_theta_min 3.63
_exptl_absorpt_coefficient_mu 1.784
_exptl_absorpt_correction_T_max 0.9161
_exptl_absorpt_correction_T_min 0.5687
_exptl_absorpt_correction_type multi-scan
_exptl_absorpt_process_details 'Sadabs (Bruker)'
_exptl_crystal_colour colorless
_exptl_crystal_density_diffrn 1.459
_exptl_crystal_density_method 'not measured'
_exptl_crystal_description prism
_exptl_crystal_F_000 1072
_exptl_crystal_size_max 0.40
_exptl_crystal_size_mid 0.10
_exptl_crystal_size_min 0.05
_refine_diff_density_max 0.418
_refine_diff_density_min -0.527
_refine_diff_density_rms 0.079
_refine_ls_extinction_method none
_refine_ls_goodness_of_fit_ref 1.028
_refine_ls_hydrogen_treatment constr
_refine_ls_matrix_type full
_refine_ls_number_parameters 303
_refine_ls_number_reflns 6434
_refine_ls_number_restraints 0
_refine_ls_restrained_S_all 1.028
_refine_ls_R_factor_all 0.0669
_refine_ls_R_factor_gt 0.0406
_refine_ls_shift/su_max 0.003
_refine_ls_shift/su_mean 0.000
_refine_ls_structure_factor_coef Fsqd
_refine_ls_weighting_details 'calc w=1/[\s^2^(Fo^2^)+(0.0335P)^2^+0.5791P] where P=(Fo^2^+2Fc^2^)/3'
_refine_ls_weighting_scheme calc
_refine_ls_wR_factor_gt 0.0833
_refine_ls_wR_factor_ref 0.0923
_reflns_number_gt 4635
_reflns_number_total 6434
_reflns_threshold_expression >2sigma(I)
_cod_data_source_file ol302265z_si_002.cif
_cod_data_source_block kw112s
_cod_depositor_comments
;
The following automatic conversions were performed:

'_symmetry_cell_setting' value 'Monoclinic' changed to 'monoclinic'
according to /home/saulius/struct/CIF-dictionaries/cif_core.dic
dictionary named 'cif_core.dic' version 2.4.2 from 2011-04-26.

Automatic conversion script
Id: cif_fix_values 1891 2012-01-12 08:04:46Z andrius 
;
_cod_original_cell_volume 2356.2(13)
_cod_original_sg_symbol_H-M P2(1)/c
_cod_database_code 1508664

loop_
_symmetry_equiv_pos_as_xyz
'x, y, z'
'-x, y+1/2, -z+1/2'
'-x, -y, -z'
'x, -y-1/2, z-1/2'

loop_
_atom_site_label
_atom_site_type_symbol
_atom_site_fract_x
_atom_site_fract_y
_atom_site_fract_z
_atom_site_U_iso_or_equiv
_atom_site_adp_type
_atom_site_occupancy
_atom_site_symmetry_multiplicity
_atom_site_calc_flag
_atom_site_refinement_flags
Br1 Br 0.406778(16) 0.31527(4) 0.515313(9) 0.02627(8) Uani 1 1 d .
O1 O 0.46683(10) 0.3846(3) 0.37162(6) 0.0214(4) Uani 1 1 d .
O2 O 0.43208(10) 0.0701(2) 0.41172(6) 0.0218(4) Uani 1 1 d .
O3 O 0.27599(10) 0.1899(2) 0.29801(6) 0.0187(3) Uani 1 1 d .
O4 O 0.25538(10) 0.1885(2) 0.20694(6) 0.0192(3) Uani 1 1 d .
O5 O 0.07172(11) 0.5526(3) 0.05959(6) 0.0248(4) Uani 1 1 d .
N1 N 0.13936(12) 0.6428(3) 0.38651(7) 0.0174(4) Uani 1 1 d .
N2 N 0.18345(11) 0.4332(3) 0.25152(7) 0.0144(4) Uani 1 1 d .
C1 C 0.37879(14) 0.4035(4) 0.44281(8) 0.0170(4) Uani 1 1 d .
C2 C 0.31664(14) 0.5476(4) 0.42678(8) 0.0176(5) Uani 1 1 d .
C3 C 0.25918(15) 0.6498(4) 0.46213(9) 0.0207(5) Uani 1 1 d .
C4 C 0.16645(15) 0.6020(4) 0.44378(9) 0.0218(5) Uani 1 1 d .
H4A H 0.1549 0.4442 0.4518 0.026 Uiso 1 1 calc R
H4B H 0.1313 0.6948 0.4653 0.026 Uiso 1 1 calc R
C5 C 0.19687(13) 0.5247(3) 0.35405(8) 0.0154(4) Uani 1 1 d .
H5 H 0.1926 0.3615 0.3613 0.019 Uiso 1 1 calc R
C6 C 0.29053(14) 0.5955(4) 0.36799(8) 0.0163(4) Uani 1 1 d .
H6A H 0.3270 0.5115 0.3455 0.020 Uiso 1 1 calc R
H6B H 0.2968 0.7564 0.3607 0.020 Uiso 1 1 calc R
C7 C 0.13170(15) 0.8806(3) 0.37293(9) 0.0195(5) Uani 1 1 d .
H7A H 0.1889 0.9487 0.3754 0.023 Uiso 1 1 calc R
H7B H 0.0990 0.9574 0.3989 0.023 Uiso 1 1 calc R
C8 C 0.08666(14) 0.9081(4) 0.31586(9) 0.0179(5) Uani 1 1 d .
H8A H 0.0247 0.8892 0.3162 0.021 Uiso 1 1 calc R
H8B H 0.0968 1.0602 0.3027 0.021 Uiso 1 1 calc R
C9 C 0.11799(14) 0.7416(3) 0.27866(9) 0.0165(4) Uani 1 1 d .
C10 C 0.16608(13) 0.5650(3) 0.29625(8) 0.0151(4) Uani 1 1 d .
C11 C 0.14133(13) 0.5337(3) 0.20452(8) 0.0146(4) Uani 1 1 d .
C12 C 0.10118(13) 0.7256(3) 0.22094(9) 0.0158(4) Uani 1 1 d .
C13 C 0.05336(14) 0.8569(3) 0.18236(9) 0.0198(5) Uani 1 1 d .
H13 H 0.0263 0.9886 0.1927 0.024 Uiso 1 1 calc R
C14 C 0.04610(15) 0.7925(4) 0.12913(9) 0.0210(5) Uani 1 1 d .
H14 H 0.0136 0.8806 0.1026 0.025 Uiso 1 1 calc R
C15 C 0.08568(14) 0.5999(4) 0.11358(9) 0.0189(5) Uani 1 1 d .
C16 C 0.13447(13) 0.4664(4) 0.15077(9) 0.0172(4) Uani 1 1 d .
H16 H 0.1618 0.3357 0.1401 0.021 Uiso 1 1 calc R
C17 C 0.24254(14) 0.2592(3) 0.25555(9) 0.0152(4) Uani 1 1 d .
C18 C 0.33283(14) 0.0569(4) 0.19938(9) 0.0174(5) Uani 1 1 d .
C19 C 0.41007(15) 0.1949(4) 0.21874(10) 0.0250(5) Uani 1 1 d .
H19A H 0.4057 0.3404 0.2008 0.038 Uiso 1 1 calc R
H19B H 0.4614 0.1182 0.2101 0.038 Uiso 1 1 calc R
H19C H 0.4133 0.2156 0.2579 0.038 Uiso 1 1 calc R
C20 C 0.33326(15) -0.1657(3) 0.22770(10) 0.0227(5) Uani 1 1 d .
H20A H 0.3374 -0.1421 0.2668 0.034 Uiso 1 1 calc R
H20B H 0.3821 -0.2534 0.2191 0.034 Uiso 1 1 calc R
H20C H 0.2806 -0.2459 0.2155 0.034 Uiso 1 1 calc R
C21 C 0.32224(18) 0.0276(5) 0.13887(10) 0.0346(7) Uani 1 1 d .
H21A H 0.2702 -0.0571 0.1278 0.052 Uiso 1 1 calc R
H21B H 0.3713 -0.0533 0.1281 0.052 Uiso 1 1 calc R
H21C H 0.3184 0.1740 0.1214 0.052 Uiso 1 1 calc R
C22 C 0.09586(18) 0.3389(4) 0.04233(10) 0.0291(6) Uani 1 1 d .
H22A H 0.1580 0.3261 0.0474 0.044 Uiso 1 1 calc R
H22B H 0.0751 0.3191 0.0040 0.044 Uiso 1 1 calc R
H22C H 0.0712 0.2239 0.0636 0.044 Uiso 1 1 calc R
C23 C 0.48032(16) -0.0496(4) 0.37590(9) 0.0246(5) Uani 1 1 d .
H23A H 0.4581 -0.0162 0.3384 0.037 Uiso 1 1 calc R
H23B H 0.4757 -0.2099 0.3824 0.037 Uiso 1 1 calc R
H23C H 0.5401 -0.0045 0.3824 0.037 Uiso 1 1 calc R
C24 C 0.28467(17) 0.7762(4) 0.50409(10) 0.0288(6) Uani 1 1 d .
H24A H 0.3435 0.8064 0.5132 0.035 Uiso 1 1 calc R
H24B H 0.2442 0.8371 0.5252 0.035 Uiso 1 1 calc R
C25 C 0.43088(14) 0.2899(4) 0.40472(9) 0.0171(4) Uani 1 1 d .

loop_
_atom_site_aniso_label
_atom_site_aniso_U_11
_atom_site_aniso_U_22
_atom_site_aniso_U_33
_atom_site_aniso_U_23
_atom_site_aniso_U_13
_atom_site_aniso_U_12
Br1 0.03440(15) 0.02881(13) 0.01513(11) 0.00243(10) 0.00089(9) 0.00416(11)
O1 0.0213(9) 0.0201(8) 0.0238(9) 0.0026(6) 0.0068(7) -0.0007(6)
O2 0.0285(9) 0.0156(8) 0.0223(8) 0.0009(6) 0.0069(7) 0.0038(7)
O3 0.0220(9) 0.0181(7) 0.0159(7) 0.0015(6) 0.0017(6) 0.0052(7)
O4 0.0189(8) 0.0234(8) 0.0154(7) -0.0010(7) 0.0024(6) 0.0085(7)
O5 0.0300(10) 0.0252(9) 0.0180(8) 0.0028(7) -0.0021(7) 0.0033(7)
N1 0.0171(10) 0.0177(9) 0.0184(9) -0.0014(7) 0.0070(8) 0.0017(7)
N2 0.0137(9) 0.0140(8) 0.0156(9) 0.0017(7) 0.0020(7) 0.0015(7)
C1 0.0188(12) 0.0170(10) 0.0150(10) 0.0008(8) 0.0015(9) -0.0030(8)
C2 0.0215(12) 0.0162(10) 0.0155(10) -0.0023(8) 0.0034(9) -0.0042(9)
C3 0.0271(13) 0.0185(11) 0.0174(11) 0.0018(9) 0.0062(10) 0.0029(9)
C4 0.0250(13) 0.0224(11) 0.0198(11) -0.0029(9) 0.0105(10) 0.0008(10)
C5 0.0151(11) 0.0151(10) 0.0170(10) -0.0004(8) 0.0056(9) -0.0009(8)
C6 0.0158(11) 0.0164(10) 0.0169(10) 0.0002(8) 0.0032(9) 0.0021(8)
C7 0.0210(12) 0.0135(10) 0.0246(12) -0.0047(9) 0.0047(10) 0.0036(8)
C8 0.0136(11) 0.0162(10) 0.0245(12) -0.0004(9) 0.0048(9) 0.0020(8)
C9 0.0132(11) 0.0148(10) 0.0220(11) 0.0003(8) 0.0037(9) -0.0008(8)
C10 0.0123(11) 0.0137(10) 0.0199(11) -0.0009(8) 0.0048(9) -0.0001(8)
C11 0.0096(11) 0.0143(10) 0.0194(11) 0.0035(8) -0.0002(8) -0.0012(8)
C12 0.0117(11) 0.0140(10) 0.0218(11) 0.0005(8) 0.0021(9) 0.0002(8)
C13 0.0145(12) 0.0156(11) 0.0291(12) 0.0039(9) 0.0014(10) 0.0016(8)
C14 0.0182(12) 0.0202(11) 0.0238(11) 0.0082(9) -0.0017(9) -0.0012(9)
C15 0.0166(12) 0.0220(11) 0.0181(11) 0.0027(9) 0.0016(9) -0.0024(9)
C16 0.0136(11) 0.0181(10) 0.0196(11) 0.0007(9) 0.0012(9) 0.0002(8)
C17 0.0114(11) 0.0156(10) 0.0194(11) 0.0009(8) 0.0048(9) -0.0006(8)
C18 0.0154(11) 0.0193(11) 0.0184(11) -0.0001(9) 0.0055(9) 0.0062(8)
C19 0.0212(13) 0.0198(11) 0.0354(13) 0.0007(10) 0.0094(11) 0.0010(10)
C20 0.0220(13) 0.0153(10) 0.0319(13) 0.0000(10) 0.0075(10) -0.0004(9)
C21 0.0366(16) 0.0466(17) 0.0211(12) -0.0040(11) 0.0061(11) 0.0205(13)
C22 0.0387(16) 0.0252(13) 0.0218(12) 0.0004(10) -0.0037(11) 0.0029(11)
C23 0.0296(14) 0.0200(11) 0.0249(12) 0.0002(10) 0.0062(11) 0.0070(10)
C24 0.0305(15) 0.0303(14) 0.0257(13) -0.0062(10) 0.0044(11) 0.0047(11)
C25 0.0154(11) 0.0174(11) 0.0173(10) -0.0008(9) -0.0031(9) 0.0011(8)

loop_
_atom_type_symbol
_atom_type_description
_atom_type_scat_dispersion_real
_atom_type_scat_dispersion_imag
_atom_type_scat_source
C C 0.0033 0.0016 'International Tables Vol C Tables 4.2.6.8 and 6.1.1.4'
H H 0.0000 0.0000 'International Tables Vol C Tables 4.2.6.8 and 6.1.1.4'
N N 0.0061 0.0033 'International Tables Vol C Tables 4.2.6.8 and 6.1.1.4'
O O 0.0106 0.0060 'International Tables Vol C Tables 4.2.6.8 and 6.1.1.4'
Br Br -0.2901 2.4595 'International Tables Vol C Tables 4.2.6.8 and 6.1.1.4'

loop_
_geom_angle_atom_site_label_1
_geom_angle_atom_site_label_2
_geom_angle_atom_site_label_3
_geom_angle
C25 O2 C23 114.53(17)
C17 O4 C18 120.31(16)
C15 O5 C22 117.88(17)
C4 N1 C7 113.24(17)
C4 N1 C5 109.13(17)
C7 N1 C5 112.41(17)
C17 N2 C11 128.64(17)
C17 N2 C10 123.37(17)
C11 N2 C10 107.29(17)
C2 C1 C25 123.24(19)
C2 C1 Br1 123.37(17)
C25 C1 Br1 113.36(15)
C1 C2 C3 125.2(2)
C1 C2 C6 121.58(19)
C3 C2 C6 112.69(19)
C24 C3 C2 124.2(2)
C24 C3 C4 123.0(2)
C2 C3 C4 112.71(19)
N1 C4 C3 115.18(18)
N1 C4 H4A 108.5
C3 C4 H4A 108.5
N1 C4 H4B 108.5
C3 C4 H4B 108.5
H4A C4 H4B 107.5
N1 C5 C10 107.58(17)
N1 C5 C6 112.64(17)
C10 C5 C6 111.70(17)
N1 C5 H5 108.3
C10 C5 H5 108.3
C6 C5 H5 108.3
C2 C6 C5 108.23(17)
C2 C6 H6A 110.1
C5 C6 H6A 110.1
C2 C6 H6B 110.1
C5 C6 H6B 110.1
H6A C6 H6B 108.4
N1 C7 C8 109.73(17)
N1 C7 H7A 109.7
C8 C7 H7A 109.7
N1 C7 H7B 109.7
C8 C7 H7B 109.7
H7A C7 H7B 108.2
C9 C8 C7 110.83(18)
C9 C8 H8A 109.5
C7 C8 H8A 109.5
C9 C8 H8B 109.5
C7 C8 H8B 109.5
H8A C8 H8B 108.1
C10 C9 C12 107.71(19)
C10 C9 C8 122.9(2)
C12 C9 C8 129.33(19)
C9 C10 N2 109.69(19)
C9 C10 C5 123.48(19)
N2 C10 C5 126.81(18)
C16 C11 C12 122.30(19)
C16 C11 N2 130.55(19)
C12 C11 N2 107.13(18)
C13 C12 C11 119.4(2)
C13 C12 C9 132.4(2)
C11 C12 C9 108.16(18)
C14 C13 C12 118.9(2)
C14 C13 H13 120.6
C12 C13 H13 120.6
C13 C14 C15 120.9(2)
C13 C14 H14 119.5
C15 C14 H14 119.5
O5 C15 C16 123.3(2)
O5 C15 C14 114.89(19)
C16 C15 C14 121.8(2)
C15 C16 C11 116.7(2)
C15 C16 H16 121.7
C11 C16 H16 121.7
O3 C17 O4 126.7(2)
O3 C17 N2 122.94(19)
O4 C17 N2 110.40(18)
O4 C18 C21 101.12(17)
O4 C18 C19 108.47(17)
C21 C18 C19 112.0(2)
O4 C18 C20 111.59(18)
C21 C18 C20 111.0(2)
C19 C18 C20 112.18(19)
C18 C19 H19A 109.5
C18 C19 H19B 109.5
H19A C19 H19B 109.5
C18 C19 H19C 109.5
H19A C19 H19C 109.5
H19B C19 H19C 109.5
C18 C20 H20A 109.5
C18 C20 H20B 109.5
H20A C20 H20B 109.5
C18 C20 H20C 109.5
H20A C20 H20C 109.5
H20B C20 H20C 109.5
C18 C21 H21A 109.5
C18 C21 H21B 109.5
H21A C21 H21B 109.5
C18 C21 H21C 109.5
H21A C21 H21C 109.5
H21B C21 H21C 109.5
O5 C22 H22A 109.5
O5 C22 H22B 109.5
H22A C22 H22B 109.5
O5 C22 H22C 109.5
H22A C22 H22C 109.5
H22B C22 H22C 109.5
O2 C23 H23A 109.5
O2 C23 H23B 109.5
H23A C23 H23B 109.5
O2 C23 H23C 109.5
H23A C23 H23C 109.5
H23B C23 H23C 109.5
C3 C24 H24A 120.0
C3 C24 H24B 120.0
H24A C24 H24B 120.0
O1 C25 O2 124.0(2)
O1 C25 C1 124.3(2)
O2 C25 C1 111.68(18)

loop_
_geom_bond_atom_site_label_1
_geom_bond_atom_site_label_2
_geom_bond_distance
Br1 C1 1.886(2)
O1 C25 1.200(3)
O2 C25 1.331(3)
O2 C23 1.436(3)
O3 C17 1.201(3)
O4 C17 1.323(2)
O4 C18 1.490(2)
O5 C15 1.369(3)
O5 C22 1.421(3)
N1 C4 1.463(3)
N1 C7 1.469(3)
N1 C5 1.471(3)
N2 C17 1.398(3)
N2 C11 1.414(3)
N2 C10 1.421(3)
C1 C2 1.336(3)
C1 C25 1.495(3)
C2 C3 1.474(3)
C2 C6 1.504(3)
C3 C24 1.317(3)
C3 C4 1.513(3)
C4 H4A 0.9900
C4 H4B 0.9900
C5 C10 1.486(3)
C5 C6 1.543(3)
C5 H5 1.0000
C6 H6A 0.9900
C6 H6B 0.9900
C7 C8 1.524(3)
C7 H7A 0.9900
C7 H7B 0.9900
C8 C9 1.489(3)
C8 H8A 0.9900
C8 H8B 0.9900
C9 C10 1.348(3)
C9 C12 1.436(3)
C11 C16 1.392(3)
C11 C12 1.401(3)
C12 C13 1.396(3)
C13 C14 1.375(3)
C13 H13 0.9500
C14 C15 1.392(3)
C14 H14 0.9500
C15 C16 1.389(3)
C16 H16 0.9500
C18 C21 1.509(3)
C18 C19 1.509(3)
C18 C20 1.511(3)
C19 H19A 0.9800
C19 H19B 0.9800
C19 H19C 0.9800
C20 H20A 0.9800
C20 H20B 0.9800
C20 H20C 0.9800
C21 H21A 0.9800
C21 H21B 0.9800
C21 H21C 0.9800
C22 H22A 0.9800
C22 H22B 0.9800
C22 H22C 0.9800
C23 H23A 0.9800
C23 H23B 0.9800
C23 H23C 0.9800
C24 H24A 0.9500
C24 H24B 0.9500

loop_
_geom_torsion_atom_site_label_1
_geom_torsion_atom_site_label_2
_geom_torsion_atom_site_label_3
_geom_torsion_atom_site_label_4
_geom_torsion
C25 C1 C2 C3 174.8(2)
Br1 C1 C2 C3 -2.8(3)
C25 C1 C2 C6 4.0(3)
Br1 C1 C2 C6 -173.65(16)
C1 C2 C3 C24 60.3(3)
C6 C2 C3 C24 -128.1(2)
C1 C2 C3 C4 -122.0(2)
C6 C2 C3 C4 49.5(2)
C7 N1 C4 C3 -73.8(2)
C5 N1 C4 C3 52.2(2)
C24 C3 C4 N1 128.7(2)
C2 C3 C4 N1 -49.0(3)
C4 N1 C5 C10 178.53(17)
C7 N1 C5 C10 -55.0(2)
C4 N1 C5 C6 -57.9(2)
C7 N1 C5 C6 68.6(2)
C1 C2 C6 C5 118.0(2)
C3 C2 C6 C5 -53.9(2)
N1 C5 C6 C2 59.2(2)
C10 C5 C6 C2 -179.54(17)
C4 N1 C7 C8 -168.65(18)
C5 N1 C7 C8 67.1(2)
N1 C7 C8 C9 -42.0(2)
C7 C8 C9 C10 12.6(3)
C7 C8 C9 C12 -171.3(2)
C12 C9 C10 N2 1.2(2)
C8 C9 C10 N2 178.05(19)
C12 C9 C10 C5 179.62(19)
C8 C9 C10 C5 -3.5(3)
C17 N2 C10 C9 169.49(19)
C11 N2 C10 C9 -1.6(2)
C17 N2 C10 C5 -8.9(3)
C11 N2 C10 C5 -179.99(19)
N1 C5 C10 C9 23.4(3)
C6 C5 C10 C9 -100.7(2)
N1 C5 C10 N2 -158.46(19)
C6 C5 C10 N2 77.4(3)
C17 N2 C11 C16 12.8(4)
C10 N2 C11 C16 -176.6(2)
C17 N2 C11 C12 -169.12(19)
C10 N2 C11 C12 1.4(2)
C16 C11 C12 C13 -0.9(3)
N2 C11 C12 C13 -179.10(19)
C16 C11 C12 C9 177.55(19)
N2 C11 C12 C9 -0.7(2)
C10 C9 C12 C13 177.8(2)
C8 C9 C12 C13 1.2(4)
C10 C9 C12 C11 -0.3(2)
C8 C9 C12 C11 -176.9(2)
C11 C12 C13 C14 0.8(3)
C9 C12 C13 C14 -177.2(2)
C12 C13 C14 C15 -0.1(3)
C22 O5 C15 C16 11.2(3)
C22 O5 C15 C14 -168.0(2)
C13 C14 C15 O5 178.6(2)
C13 C14 C15 C16 -0.6(3)
O5 C15 C16 C11 -178.62(19)
C14 C15 C16 C11 0.5(3)
C12 C11 C16 C15 0.2(3)
N2 C11 C16 C15 178.0(2)
C18 O4 C17 O3 -18.4(3)
C18 O4 C17 N2 161.09(17)
C11 N2 C17 O3 178.3(2)
C10 N2 C17 O3 9.1(3)
C11 N2 C17 O4 -1.2(3)
C10 N2 C17 O4 -170.35(18)
C17 O4 C18 C21 -176.79(19)
C17 O4 C18 C19 -58.9(2)
C17 O4 C18 C20 65.1(2)
C23 O2 C25 O1 -0.2(3)
C23 O2 C25 C1 179.33(18)
C2 C1 C25 O1 51.7(3)
Br1 C1 C25 O1 -130.5(2)
C2 C1 C25 O2 -127.9(2)
Br1 C1 C25 O2 50.0(2)
